data_4316678
loop_
_publ_author_name
'Collin D. Morris'
'Mercouri G. Kanatzidis'

_publ_contact_author
;
      Prof. M. G. Kanatzidis
      Department of Chemistry
      2145 Sheridan Road
      Northwestern University
      Evanston, IL 60208-3113
      USA
;
_publ_contact_author_email m-kanatzidis@northwestern.edu
_publ_contact_author_fax 'Int + 847-491-5937'
_publ_contact_author_phone 'Int + 847-467-1541'
_publ_section_title
;
 Arsenic-Containing Chalcophosphate Molecular Anions
;
_journal_name_full 'Inorganic Chemistry'
_journal_page_first 9049
_journal_page_last 9054
_journal_paper_doi 10.1021/ic101461w
_journal_volume 49
_journal_year 2010
_chemical_formula_moiety 'As P3 Se9, 3(Cs)'
_chemical_formula_sum 'As2 Cs6 P6 Se18'
_chemical_formula_weight 2554.40
_chemical_name_systematic
; 
 ? 
;
_space_group_IT_number 14
_symmetry_cell_setting monoclinic
_symmetry_space_group_name_Hall '-P 2ybc'
_symmetry_space_group_name_H-M 'P 1 21/c 1'
_atom_sites_solution_primary direct
_atom_sites_solution_secondary difmap
_audit_creation_method SHELXL-97
_cell_angle_alpha 90.00
_cell_angle_beta 101.914(6)
_cell_angle_gamma 90.00
_cell_formula_units_Z 2
_cell_length_a 19.5759(16)
_cell_length_b 7.9206(6)
_cell_length_c 13.0553(9)
_cell_measurement_reflns_used 6874
_cell_measurement_temperature 100(2)
_cell_measurement_theta_max 29.58
_cell_measurement_theta_min 3.45
_cell_volume 1980.7(3)
_computing_cell_refinement 'STOE X-AREA'
_computing_data_collection 'STOE X-AREA'
_computing_data_reduction 'STOE X-RED'
_computing_structure_refinement 'SHELXL-97 (Sheldrick, 1997)'
_computing_structure_solution 'SHELXS-97 (Sheldrick, 1990)'
_diffrn_ambient_temperature 100(2)
_diffrn_detector_area_resol_mean 6.67
_diffrn_measured_fraction_theta_full 0.954
_diffrn_measured_fraction_theta_max 0.954
_diffrn_measurement_device_type 'STOE IPDS 2T'
_diffrn_measurement_method rotation
_diffrn_radiation_monochromator graphite
_diffrn_radiation_source 'fine-focus sealed tube'
_diffrn_radiation_type MoK\a
_diffrn_radiation_wavelength 0.71073
_diffrn_reflns_av_R_equivalents 0.0837
_diffrn_reflns_av_sigmaI/netI 0.0625
_diffrn_reflns_limit_h_max 26
_diffrn_reflns_limit_h_min -26
_diffrn_reflns_limit_k_max 9
_diffrn_reflns_limit_k_min -10
_diffrn_reflns_limit_l_max 15
_diffrn_reflns_limit_l_min -17
_diffrn_reflns_number 16260
_diffrn_reflns_theta_full 29.12
_diffrn_reflns_theta_max 29.12
_diffrn_reflns_theta_min 3.34
_exptl_absorpt_coefficient_mu 23.907
_exptl_absorpt_correction_T_max 0.6843
_exptl_absorpt_correction_T_min 0.2707
_exptl_absorpt_correction_type numerical
_exptl_crystal_colour orange
_exptl_crystal_density_diffrn 4.283
_exptl_crystal_density_method 'not measured'
_exptl_crystal_description plate
_exptl_crystal_F_000 2196
_exptl_crystal_size_max 0.5
_exptl_crystal_size_mid 0.5
_exptl_crystal_size_min 0.2
_refine_diff_density_max 2.117
_refine_diff_density_min -2.266
_refine_diff_density_rms 0.430
_refine_ls_extinction_method none
_refine_ls_goodness_of_fit_ref 1.024
_refine_ls_matrix_type full
_refine_ls_number_parameters 145
_refine_ls_number_reflns 5065
_refine_ls_number_restraints 0
_refine_ls_restrained_S_all 1.024
_refine_ls_R_factor_all 0.0724
_refine_ls_R_factor_gt 0.0546
_refine_ls_shift/su_max 0.001
_refine_ls_shift/su_mean 0.000
_refine_ls_structure_factor_coef Fsqd
_refine_ls_weighting_details 'calc w=1/[\s^2^(Fo^2^)+(0.0848P)^2^+0.0000P] where P=(Fo^2^+2Fc^2^)/3'
_refine_ls_weighting_scheme calc
_refine_ls_wR_factor_gt 0.1354
_refine_ls_wR_factor_ref 0.1440
_reflns_number_gt 3956
_reflns_number_total 5065
_reflns_threshold_expression >2sigma(I)
_cod_data_source_file ic101461w_si_001_3.cif
_cod_data_source_block Cs6As2P6Se18
_cod_database_code 4316678

loop_
_symmetry_equiv_pos_as_xyz
'x, y, z'
'-x, y+1/2, -z+1/2'
'-x, -y, -z'
'x, -y-1/2, z-1/2'

loop_
_atom_site_label
_atom_site_type_symbol
_atom_site_fract_x
_atom_site_fract_y
_atom_site_fract_z
_atom_site_U_iso_or_equiv
_atom_site_adp_type
_atom_site_occupancy
_atom_site_symmetry_multiplicity
_atom_site_calc_flag
_atom_site_refinement_flags
_atom_site_disorder_assembly
_atom_site_disorder_group
As1 As 0.17676(5) 0.00161(10) 0.05955(7) 0.0107(2) Uani 1 1 d . . .
Cs1 Cs 0.08303(3) 0.53130(7) 0.19917(5) 0.01531(15) Uani 1 1 d . . .
Cs2 Cs 0.25830(3) 0.02663(6) 0.41534(5) 0.01329(15) Uani 1 1 d . . .
Cs3 Cs 0.56853(3) 0.02221(6) 0.18825(5) 0.01392(15) Uani 1 1 d . . .
P1 P 0.35959(12) 0.1117(2) 0.15539(18) 0.0096(4) Uani 1 1 d . . .
P2 P 0.67405(12) 0.3738(3) 0.43158(18) 0.0100(4) Uani 1 1 d . . .
P3 P 0.01931(12) 0.1162(3) 0.04583(18) 0.0106(4) Uani 1 1 d . . .
Se1 Se 0.41223(5) 0.25966(10) 0.05957(7) 0.01242(19) Uani 1 1 d . . .
Se2 Se 0.41339(5) 0.03823(11) 0.30737(7) 0.0127(2) Uani 1 1 d . . .
Se3 Se 0.25213(5) 0.22487(10) 0.15772(7) 0.01096(19) Uani 1 1 d . . .
Se4 Se 0.58695(5) 0.23426(10) 0.45414(8) 0.01326(19) Uani 1 1 d . . .
Se5 Se 0.25336(5) 0.53253(10) 0.42358(7) 0.01274(19) Uani 1 1 d . . .
Se6 Se 0.25642(5) 0.75208(11) 0.15992(8) 0.01386(19) Uani 1 1 d . . .
Se7 Se 0.08807(5) 0.26756(11) 0.45121(8) 0.0148(2) Uani 1 1 d . . .
Se8 Se 0.07988(5) 0.02549(11) 0.19498(7) 0.0141(2) Uani 1 1 d . . .
Se9 Se 0.06864(5) 0.77011(10) 0.44157(7) 0.01328(19) Uani 1 1 d . . .

loop_
_atom_site_aniso_label
_atom_site_aniso_U_11
_atom_site_aniso_U_22
_atom_site_aniso_U_33
_atom_site_aniso_U_23
_atom_site_aniso_U_13
_atom_site_aniso_U_12
As1 0.0147(5) 0.0082(4) 0.0094(4) 0.0001(3) 0.0030(4) 0.0006(3)
Cs1 0.0212(3) 0.0129(3) 0.0123(3) -0.00030(19) 0.0048(2) -0.00137(18)
Cs2 0.0183(3) 0.0107(2) 0.0111(3) 0.00022(18) 0.0036(2) 0.00033(17)
Cs3 0.0171(3) 0.0125(2) 0.0123(3) 0.00186(18) 0.0034(2) 0.00117(18)
P1 0.0144(10) 0.0061(8) 0.0084(10) 0.0000(7) 0.0026(8) -0.0003(7)
P2 0.0137(10) 0.0062(8) 0.0106(10) 0.0003(7) 0.0040(8) -0.0014(7)
P3 0.0150(10) 0.0084(9) 0.0083(10) -0.0008(7) 0.0021(8) 0.0005(7)
Se1 0.0161(4) 0.0089(3) 0.0125(4) 0.0031(3) 0.0037(3) -0.0002(3)
Se2 0.0160(4) 0.0133(4) 0.0083(4) 0.0004(3) 0.0014(4) 0.0003(3)
Se3 0.0144(4) 0.0084(4) 0.0104(4) -0.0017(3) 0.0033(3) 0.0012(3)
Se4 0.0170(4) 0.0091(4) 0.0142(5) 0.0013(3) 0.0044(4) -0.0026(3)
Se5 0.0162(4) 0.0122(4) 0.0091(4) -0.0004(3) 0.0010(3) -0.0010(3)
Se6 0.0191(4) 0.0101(4) 0.0139(5) -0.0007(3) 0.0068(4) -0.0041(3)
Se7 0.0197(4) 0.0122(4) 0.0140(5) -0.0002(3) 0.0067(4) 0.0040(3)
Se8 0.0183(5) 0.0132(4) 0.0092(4) 0.0006(3) -0.0005(4) 0.0004(3)
Se9 0.0157(4) 0.0104(4) 0.0137(5) 0.0025(3) 0.0031(3) -0.0028(3)

loop_
_atom_type_symbol
_atom_type_description
_atom_type_scat_dispersion_real
_atom_type_scat_dispersion_imag
_atom_type_scat_source
P P 0.1023 0.0942 'International Tables Vol C Tables 4.2.6.8 and 6.1.1.4'
As As 0.0499 2.0058 'International Tables Vol C Tables 4.2.6.8 and 6.1.1.4'
Se Se -0.0929 2.2259 'International Tables Vol C Tables 4.2.6.8 and 6.1.1.4'
Cs Cs -0.3680 2.1192 'International Tables Vol C Tables 4.2.6.8 and 6.1.1.4'

loop_
_geom_angle_atom_site_label_1
_geom_angle_atom_site_label_2
_geom_angle_atom_site_label_3
_geom_angle
_geom_angle_site_symmetry_1
_geom_angle_site_symmetry_3
_geom_angle_publ_flag
Se3 As1 Se5 93.57(4) . 4_565 ?
Se3 As1 Se6 92.81(4) . 1_545 ?
Se5 As1 Se6 84.05(4) 4_565 1_545 ?
Se3 As1 Se7 92.14(4) . 4_565 ?
Se5 As1 Se7 96.49(4) 4_565 4_565 ?
Se6 As1 Se7 174.98(5) 1_545 4_565 ?
Se3 As1 Se8 91.90(4) . . ?
Se5 As1 Se8 174.05(5) 4_565 . ?
Se6 As1 Se8 98.03(4) 1_545 . ?
Se7 As1 Se8 80.94(4) 4_565 . ?
Se9 Cs1 Se8 115.80(3) 4_575 2 ?
Se9 Cs1 Se9 123.544(16) 4_575 . ?
Se8 Cs1 Se9 58.27(2) 2 . ?
Se9 Cs1 Se9 83.39(3) 4_575 2_545 ?
Se8 Cs1 Se9 61.72(2) 2 2_545 ?
Se9 Cs1 Se9 119.97(2) . 2_545 ?
Se9 Cs1 Se7 172.33(3) 4_575 . ?
Se8 Cs1 Se7 63.46(2) 2 . ?
Se9 Cs1 Se7 63.19(2) . . ?
Se9 Cs1 Se7 89.86(2) 2_545 . ?
Se9 Cs1 Se8 63.94(2) 4_575 1_565 ?
Se8 Cs1 Se8 90.31(2) 2 1_565 ?
Se9 Cs1 Se8 60.22(2) . 1_565 ?
Se9 Cs1 Se8 122.22(2) 2_545 1_565 ?
Se7 Cs1 Se8 123.20(2) . 1_565 ?
Se9 Cs1 P3 86.29(4) 4_575 . ?
Se8 Cs1 P3 88.43(4) 2 . ?
Se9 Cs1 P3 141.62(4) . . ?
Se9 Cs1 P3 32.31(4) 2_545 . ?
Se7 Cs1 P3 86.05(4) . . ?
Se8 Cs1 P3 146.07(4) 1_565 . ?
Se9 Cs1 Se6 66.19(2) 4_575 . ?
Se8 Cs1 Se6 151.45(2) 2 . ?
Se9 Cs1 Se6 95.89(2) . . ?
Se9 Cs1 Se6 142.37(3) 2_545 . ?
Se7 Cs1 Se6 118.47(3) . . ?
Se8 Cs1 Se6 64.31(2) 1_565 . ?
P3 Cs1 Se6 119.83(4) . . ?
Se9 Cs1 Se5 124.80(3) 4_575 . ?
Se8 Cs1 Se5 112.33(3) 2 . ?
Se9 Cs1 Se5 64.68(2) . . ?
Se9 Cs1 Se5 145.11(2) 2_545 . ?
Se7 Cs1 Se5 60.25(2) . . ?
Se8 Cs1 Se5 90.93(2) 1_565 . ?
P3 Cs1 Se5 120.73(4) . . ?
Se6 Cs1 Se5 58.61(2) . . ?
Se9 Cs1 Se7 56.59(2) 4_575 2 ?
Se8 Cs1 Se7 59.46(2) 2 2 ?
Se9 Cs1 Se7 88.68(2) . 2 ?
Se9 Cs1 Se7 61.32(2) 2_545 2 ?
Se7 Cs1 Se7 122.849(19) . 2 ?
Se8 Cs1 Se7 60.93(2) 1_565 2 ?
P3 Cs1 Se7 89.76(4) . 2 ?
Se6 Cs1 Se7 112.73(2) . 2 ?
Se5 Cs1 Se7 149.09(2) . 2 ?
Se9 Cs1 Se8 114.70(2) 4_575 . ?
Se8 Cs1 Se8 88.90(2) 2 . ?
Se9 Cs1 Se8 120.84(2) . . ?
Se9 Cs1 Se8 55.70(2) 2_545 . ?
Se7 Cs1 Se8 58.07(2) . . ?
Se8 Cs1 Se8 177.88(3) 1_565 . ?
Se6 Cs1 Se8 116.92(2) . . ?
Se5 Cs1 Se8 91.19(2) . . ?
Se7 Cs1 Se8 117.01(2) 2 . ?
Se9 Cs1 Se7 61.67(2) 4_575 4_565 ?
Se8 Cs1 Se7 117.09(2) 2 4_565 ?
Se9 Cs1 Se7 173.73(2) . 4_565 ?
Se9 Cs1 Se7 55.49(2) 2_545 4_565 ?
Se7 Cs1 Se7 111.375(14) . 4_565 ?
Se8 Cs1 Se7 125.40(2) 1_565 4_565 ?
P3 Cs1 Se7 32.22(4) . 4_565 ?
Se6 Cs1 Se7 89.52(2) . 4_565 ?
Se5 Cs1 Se7 116.08(2) . 4_565 ?
Se7 Cs1 Se7 92.15(2) 2 4_565 ?
Se8 Cs1 Se7 53.44(2) . 4_565 ?
Se2 Cs2 Se1 60.94(2) . 4_566 ?
Se2 Cs2 Se3 60.29(2) . . ?
Se1 Cs2 Se3 98.16(2) 4_566 . ?
Se2 Cs2 Se3 119.56(2) . 4_566 ?
Se1 Cs2 Se3 58.99(2) 4_566 4_566 ?
Se3 Cs2 Se3 123.022(14) . 4_566 ?
Se2 Cs2 Se4 61.80(2) . 3_656 ?
Se1 Cs2 Se4 61.13(2) 4_566 3_656 ?
Se3 Cs2 Se4 121.13(2) . 3_656 ?
Se3 Cs2 Se4 93.97(2) 4_566 3_656 ?
Se2 Cs2 P2 89.81(4) . 3_656 ?
Se1 Cs2 P2 87.42(4) 4_566 3_656 ?
Se3 Cs2 P2 140.29(4) . 3_656 ?
Se3 Cs2 P2 93.56(4) 4_566 3_656 ?
Se2 Cs2 Se6 119.17(2) . 4_566 ?
Se1 Cs2 Se6 89.22(2) 4_566 4_566 ?
Se3 Cs2 Se6 170.30(2) . 4_566 ?
Se3 Cs2 Se6 66.27(2) 4_566 4_566 ?
Se4 Cs2 Se6 57.37(2) 3_656 4_566 ?
Se2 Cs2 Se5 93.66(2) . 1_545 ?
Se1 Cs2 Se5 118.34(2) 4_566 1_545 ?
Se3 Cs2 Se5 116.98(2) . 1_545 ?
Se3 Cs2 Se5 119.74(2) 4_566 1_545 ?
Se4 Cs2 Se5 57.46(2) 3_656 1_545 ?
Se6 Cs2 Se5 53.54(2) 4_566 1_545 ?
Se2 Cs2 Se7 146.47(2) . . ?
Se1 Cs2 Se7 110.11(2) 4_566 . ?
Se3 Cs2 Se7 91.88(2) . . ?
Se3 Cs2 Se7 58.10(2) 4_566 . ?
Se4 Cs2 Se7 146.07(3) 3_656 . ?
P2 Cs2 Se7 123.13(4) 3_656 . ?
Se6 Cs2 Se7 91.47(2) 4_566 . ?
Se5 Cs2 Se7 116.94(2) 1_545 . ?
Se2 Cs2 Se6 63.15(2) . 1_545 ?
Se1 Cs2 Se6 123.63(2) 4_566 1_545 ?
Se3 Cs2 Se6 58.36(2) . 1_545 ?
Se3 Cs2 Se6 177.24(2) 4_566 1_545 ?
Se4 Cs2 Se6 86.95(2) 3_656 1_545 ?
P2 Cs2 Se6 85.82(4) 3_656 1_545 ?
Se6 Cs2 Se6 112.229(13) 4_566 1_545 ?
Se5 Cs2 Se6 58.70(2) 1_545 1_545 ?
Se7 Cs2 Se6 120.11(2) . 1_545 ?
Se2 Cs2 Se5 90.68(2) . . ?
Se1 Cs2 Se5 62.72(2) 4_566 . ?
Se3 Cs2 Se5 66.61(2) . . ?
Se3 Cs2 Se5 56.473(19) 4_566 . ?
Se4 Cs2 Se5 123.85(2) 3_656 . ?
P2 Cs2 Se5 145.07(4) 3_656 . ?
Se6 Cs2 Se5 122.74(2) 4_566 . ?
Se5 Cs2 Se5 175.41(3) 1_545 . ?
Se7 Cs2 Se5 59.24(2) . . ?
Se6 Cs2 Se5 124.96(2) 1_545 . ?
Se2 Cs2 Se8 113.32(3) . . ?
Se1 Cs2 Se8 150.96(2) 4_566 . ?
Se3 Cs2 Se8 59.42(2) . . ?
Se3 Cs2 Se8 115.36(2) 4_566 . ?
Se4 Cs2 Se8 144.71(2) 3_656 . ?
P2 Cs2 Se8 121.59(4) 3_656 . ?
Se6 Cs2 Se8 115.47(2) 4_566 . ?
Se5 Cs2 Se8 89.70(2) 1_545 . ?
Se7 Cs2 Se8 57.26(2) . . ?
Se6 Cs2 Se8 62.90(2) 1_545 . ?
Se5 Cs2 Se8 89.96(2) . . ?
Se1 Cs3 Se2 59.78(2) . . ?
Se1 Cs3 Se4 64.56(2) . 4_565 ?
Se2 Cs3 Se4 124.08(3) . 4_565 ?
Se1 Cs3 Se4 95.97(2) . . ?
Se2 Cs3 Se4 62.07(2) . . ?
Se4 Cs3 Se4 121.140(15) 4_565 . ?
Se1 Cs3 Se1 126.238(19) . 2_645 ?
Se2 Cs3 Se1 66.51(2) . 2_645 ?
Se4 Cs3 Se1 168.95(3) 4_565 2_645 ?
Se4 Cs3 Se1 58.92(2) . 2_645 ?
Se1 Cs3 Se2 125.43(3) . 2_645 ?
Se2 Cs3 Se2 96.27(2) . 2_645 ?
Se4 Cs3 Se2 120.52(2) 4_565 2_645 ?
Se4 Cs3 Se2 115.78(2) . 2_645 ?
Se1 Cs3 Se2 57.07(2) 2_645 2_645 ?
Se1 Cs3 P1 146.17(4) . 2_645 ?
Se2 Cs3 P1 92.69(4) . 2_645 ?
Se4 Cs3 P1 140.70(4) 4_565 2_645 ?
Se4 Cs3 P1 86.28(4) . 2_645 ?
Se1 Cs3 Se4 66.02(2) . 2_645 ?
Se2 Cs3 Se4 66.21(2) . 2_645 ?
Se4 Cs3 Se4 96.29(2) 4_565 2_645 ?
Se4 Cs3 Se4 127.10(2) . 2_645 ?
Se1 Cs3 Se4 91.17(2) 2_645 2_645 ?
Se2 Cs3 Se4 59.42(2) 2_645 2_645 ?
P1 Cs3 Se4 85.72(4) 2_645 2_645 ?
Se1 Cs3 Se1 97.10(2) . 3_655 ?
Se2 Cs3 Se1 125.57(2) . 3_655 ?
Se4 Cs3 Se1 65.29(2) 4_565 3_655 ?
Se4 Cs3 Se1 166.93(3) . 3_655 ?
Se1 Cs3 Se1 112.364(14) 2_645 3_655 ?
Se2 Cs3 Se1 55.538(19) 2_645 3_655 ?
P1 Cs3 Se1 82.86(4) 2_645 3_655 ?
Se4 Cs3 Se1 59.36(2) 2_645 3_655 ?
Se1 Cs3 Se6 122.41(2) . 2_645 ?
Se2 Cs3 Se6 117.93(2) . 2_645 ?
Se4 Cs3 Se6 87.28(2) 4_565 2_645 ?
Se4 Cs3 Se6 55.95(2) . 2_645 ?
Se1 Cs3 Se6 84.26(2) 2_645 2_645 ?
Se2 Cs3 Se6 112.15(2) 2_645 2_645 ?
P1 Cs3 Se6 86.64(4) 2_645 2_645 ?
Se4 Cs3 Se6 171.50(2) 2_645 2_645 ?
Se1 Cs3 Se6 115.91(2) 3_655 2_645 ?
Se1 Cs3 Se5 121.38(2) . 2_645 ?
Se2 Cs3 Se5 175.14(3) . 2_645 ?
Se4 Cs3 Se5 56.82(2) 4_565 2_645 ?
Se4 Cs3 Se5 113.17(2) . 2_645 ?
Se1 Cs3 Se5 112.34(2) 2_645 2_645 ?
Se2 Cs3 Se5 86.68(2) 2_645 2_645 ?
P1 Cs3 Se5 87.79(4) 2_645 2_645 ?
Se4 Cs3 Se5 118.65(2) 2_645 2_645 ?
Se1 Cs3 Se5 59.29(2) 3_655 2_645 ?
Se6 Cs3 Se5 57.26(2) 2_645 2_645 ?
Se1 Cs3 P1 31.25(3) . . ?
Se2 Cs3 P1 31.22(4) . . ?
Se4 Cs3 P1 95.11(4) 4_565 . ?
Se4 Cs3 P1 85.61(4) . . ?
Se1 Cs3 P1 95.90(4) 2_645 . ?
Se2 Cs3 P1 105.15(3) 2_645 . ?
P1 Cs3 P1 116.12(4) 2_645 . ?
Se4 Cs3 P1 52.63(3) 2_645 . ?
Se1 Cs3 P1 105.70(4) 3_655 . ?
Se6 Cs3 P1 134.89(3) 2_645 . ?
Se5 Cs3 P1 151.22(4) 2_645 . ?
Se2 P1 Se1 119.50(11) . . ?
Se2 P1 P2 106.33(11) . 2_645 ?
Se1 P1 P2 107.10(11) . 2_645 ?
Se2 P1 Se3 111.94(10) . . ?
Se1 P1 Se3 110.46(10) . . ?
P2 P1 Se3 99.31(11) 2_645 . ?
Se2 P1 Cs3 71.79(6) . 2_655 ?
Se1 P1 Cs3 71.70(6) . 2_655 ?
P2 P1 Cs3 176.34(11) 2_645 2_655 ?
Se3 P1 Cs3 84.33(6) . 2_655 ?
Se2 P1 Cs3 64.04(6) . . ?
Se1 P1 Cs3 64.00(6) . . ?
P2 P1 Cs3 95.21(9) 2_645 . ?
Se3 P1 Cs3 165.46(8) . . ?
Cs3 P1 Cs3 81.15(4) 2_655 . ?
Se4 P2 Se6 117.02(10) . 2_645 ?
Se4 P2 P1 110.66(12) . 2_655 ?
Se6 P2 P1 104.11(11) 2_645 2_655 ?
Se4 P2 Se5 116.52(11) . 3_666 ?
Se6 P2 Se5 104.26(10) 2_645 3_666 ?
P1 P2 Se5 102.63(10) 2_655 3_666 ?
Se4 P2 Cs2 72.26(6) . 3_656 ?
Se6 P2 Cs2 74.69(6) 2_645 3_656 ?
P1 P2 Cs2 177.01(11) 2_655 3_656 ?
Se5 P2 Cs2 75.17(6) 3_666 3_656 ?
Se9 P3 Se8 114.58(11) 2_545 . ?
Se9 P3 Se7 113.45(10) 2_545 4_565 ?
Se8 P3 Se7 110.79(11) . 4_565 ?
Se9 P3 P3 108.69(15) 2_545 3 ?
Se8 P3 P3 105.51(14) . 3 ?
Se7 P3 P3 102.79(14) 4_565 3 ?
Se9 P3 Cs1 70.09(6) 2_545 . ?
Se8 P3 Cs1 76.31(6) . . ?
Se7 P3 Cs1 76.66(6) 4_565 . ?
P3 P3 Cs1 178.16(15) 3 . ?
P1 Se1 Cs2 96.37(7) . 4_565 ?
Cs2 Se1 Se2 122.23(3) 4_565 . ?
P1 Se1 Cs3 84.74(7) . . ?
Cs2 Se1 Cs3 175.60(3) 4_565 . ?
Se2 Se1 Cs3 60.13(2) . . ?
P1 Se1 Cs3 76.60(6) . 2_655 ?
Cs2 Se1 Cs3 96.67(2) 4_565 2_655 ?
Se2 Se1 Cs3 61.51(2) . 2_655 ?
Cs3 Se1 Cs3 87.73(2) . 2_655 ?
P1 Se1 Cs3 107.76(6) . 3_655 ?
Cs2 Se1 Cs3 92.71(2) 4_565 3_655 ?
Se2 Se1 Cs3 117.36(3) . 3_655 ?
Cs3 Se1 Cs3 82.90(2) . 3_655 ?
Cs3 Se1 Cs3 169.18(3) 2_655 3_655 ?
P1 Se2 Cs2 94.42(7) . . ?
Cs2 Se2 Se1 120.26(3) . . ?
P1 Se2 Cs3 84.74(7) . . ?
Cs2 Se2 Cs3 176.10(3) . . ?
Se1 Se2 Cs3 60.10(2) . . ?
P1 Se2 Cs3 76.55(6) . 2_655 ?
Cs2 Se2 Cs3 95.85(2) . 2_655 ?
Se1 Se2 Cs3 61.43(2) . 2_655 ?
Cs3 Se2 Cs3 87.67(2) . 2_655 ?
P1 Se2 Se4 124.61(7) . . ?
Cs2 Se2 Se4 122.81(3) . . ?
Se1 Se2 Se4 95.15(3) . . ?
Cs3 Se2 Se4 60.45(2) . . ?
Cs3 Se2 Se4 61.56(2) 2_655 . ?
P1 Se2 Cs3 108.09(6) . 2_645 ?
Cs2 Se2 Cs3 92.66(2) . 2_645 ?
Se1 Se2 Cs3 118.20(3) . 2_645 ?
Cs3 Se2 Cs3 84.00(2) . 2_645 ?
Cs3 Se2 Cs3 169.99(3) 2_655 2_645 ?
Se4 Se2 Cs3 109.20(3) . 2_645 ?
P1 Se3 As1 99.44(6) . . ?
P1 Se3 Cs2 89.33(6) . . ?
As1 Se3 Cs2 94.10(3) . . ?
P1 Se3 Cs2 90.25(6) . 4_565 ?
As1 Se3 Cs2 93.30(3) . 4_565 ?
Cs2 Se3 Cs2 172.56(3) . 4_565 ?
P1 Se3 Cs1 166.11(6) . . ?
As1 Se3 Cs1 94.44(3) . . ?
Cs2 Se3 Cs1 90.39(2) . . ?
Cs2 Se3 Cs1 88.23(2) 4_565 . ?
P2 Se4 Cs3 93.55(7) . 4_566 ?
P2 Se4 Cs2 75.66(7) . 3_656 ?
Cs3 Se4 Cs2 96.82(3) 4_566 3_656 ?
P2 Se4 Cs3 91.78(7) . . ?
Cs3 Se4 Cs3 167.96(3) 4_566 . ?
Cs2 Se4 Cs3 94.95(2) 3_656 . ?
P2 Se4 Se2 142.83(8) . . ?
Cs3 Se4 Se2 113.20(3) 4_566 . ?
Cs2 Se4 Se2 123.08(3) 3_656 . ?
Cs3 Se4 Se2 57.48(2) . . ?
P2 Se4 Cs3 101.48(7) . 2_655 ?
Cs3 Se4 Cs3 83.71(2) 4_566 2_655 ?
Cs2 Se4 Cs3 177.11(3) 3_656 2_655 ?
Cs3 Se4 Cs3 84.65(2) . 2_655 ?
Se2 Se4 Cs3 59.02(2) . 2_655 ?
P2 Se5 As1 79.08(7) 3_666 4_566 ?
P2 Se5 Cs2 71.20(6) 3_666 1_565 ?
As1 Se5 Cs2 98.38(3) 4_566 1_565 ?
P2 Se5 Cs1 156.15(6) 3_666 . ?
As1 Se5 Cs1 89.34(3) 4_566 . ?
Cs2 Se5 Cs1 90.23(2) 1_565 . ?
P2 Se5 Cs2 109.79(6) 3_666 . ?
As1 Se5 Cs2 86.21(3) 4_566 . ?
Cs2 Se5 Cs2 175.40(3) 1_565 . ?
Cs1 Se5 Cs2 89.94(2) . . ?
P2 Se5 Cs3 82.41(6) 3_666 2_655 ?
As1 Se5 Cs3 156.61(4) 4_566 2_655 ?
Cs2 Se5 Cs3 88.98(2) 1_565 2_655 ?
Cs1 Se5 Cs3 112.92(3) . 2_655 ?
Cs2 Se5 Cs3 86.72(2) . 2_655 ?
P2 Se6 As1 77.03(6) 2_655 1_565 ?
P2 Se6 Cs2 72.08(6) 2_655 4_565 ?
As1 Se6 Cs2 96.90(3) 1_565 4_565 ?
P2 Se6 Cs1 155.02(7) 2_655 . ?
As1 Se6 Cs1 87.77(3) 1_565 . ?
Cs2 Se6 Cs1 90.53(2) 4_565 . ?
P2 Se6 Cs2 108.36(6) 2_655 1_565 ?
As1 Se6 Cs2 84.87(3) 1_565 1_565 ?
Cs2 Se6 Cs2 178.23(3) 4_565 1_565 ?
Cs1 Se6 Cs2 89.59(2) . 1_565 ?
P2 Se6 Cs3 84.64(6) 2_655 2_655 ?
As1 Se6 Cs3 157.42(4) 1_565 2_655 ?
Cs2 Se6 Cs3 89.78(2) 4_565 2_655 ?
Cs1 Se6 Cs3 113.81(2) . 2_655 ?
Cs2 Se6 Cs3 88.56(2) 1_565 2_655 ?
P3 Se7 As1 79.95(7) 4_566 4_566 ?
P3 Se7 Cs1 109.77(6) 4_566 . ?
As1 Se7 Cs1 88.90(3) 4_566 . ?
P3 Se7 Cs2 153.45(7) 4_566 . ?
As1 Se7 Cs2 85.56(3) 4_566 . ?
Cs1 Se7 Cs2 91.95(2) . . ?
P3 Se7 Cs1 85.64(7) 4_566 2_545 ?
As1 Se7 Cs1 163.20(4) 4_566 2_545 ?
Cs1 Se7 Cs1 87.90(2) . 2_545 ?
Cs2 Se7 Cs1 111.02(2) . 2_545 ?
P3 Se7 Cs1 71.12(6) 4_566 4_566 ?
As1 Se7 Cs1 95.53(3) 4_566 4_566 ?
Cs1 Se7 Cs1 175.57(3) . 4_566 ?
Cs2 Se7 Cs1 88.43(2) . 4_566 ?
Cs1 Se7 Cs1 87.84(2) 2_545 4_566 ?
P3 Se8 As1 77.12(7) . . ?
P3 Se8 Cs1 88.73(7) . 2_545 ?
As1 Se8 Cs1 163.57(4) . 2_545 ?
P3 Se8 Cs1 110.23(6) . 1_545 ?
As1 Se8 Cs1 86.09(3) . 1_545 ?
Cs1 Se8 Cs1 91.11(2) 2_545 1_545 ?
P3 Se8 Cs1 71.75(6) . . ?
As1 Se8 Cs1 93.69(3) . . ?
Cs1 Se8 Cs1 89.69(2) 2_545 . ?
Cs1 Se8 Cs1 177.88(3) 1_545 . ?
P3 Se8 Cs2 149.92(7) . . ?
As1 Se8 Cs2 81.60(3) . . ?
Cs1 Se8 Cs2 114.57(3) 2_545 . ?
Cs1 Se8 Cs2 89.05(2) 1_545 . ?
Cs1 Se8 Cs2 88.82(2) . . ?
P3 Se9 Cs1 94.84(7) 2 4_576 ?
P3 Se9 Cs1 88.81(7) 2 . ?
Cs1 Se9 Cs1 170.14(3) 4_576 . ?
P3 Se9 Cs1 77.60(7) 2 2 ?
Cs1 Se9 Cs1 96.61(3) 4_576 2 ?
Cs1 Se9 Cs1 93.11(2) . 2 ?
P3 Se9 Cs2 173.48(7) 2 1_565 ?
Cs1 Se9 Cs2 88.07(2) 4_576 1_565 ?
Cs1 Se9 Cs2 87.40(2) . 1_565 ?
Cs1 Se9 Cs2 107.90(2) 2 1_565 ?

loop_
_geom_bond_atom_site_label_1
_geom_bond_atom_site_label_2
_geom_bond_distance
_geom_bond_site_symmetry_2
_geom_bond_publ_flag
As1 Se3 2.4831(13) . ?
As1 Se5 2.5636(13) 4_565 ?
As1 Se6 2.6854(13) 1_545 ?
As1 Se7 2.7099(13) 4_565 ?
As1 Se8 2.8535(13) . ?
Cs1 Se9 3.6705(11) 4_575 ?
Cs1 Se8 3.7285(12) 2 ?
Cs1 Se9 3.7470(11) . ?
Cs1 Se9 3.7707(11) 2_545 ?
Cs1 Se7 3.8816(11) . ?
Cs1 Se8 3.9150(10) 1_565 ?
Cs1 Se6 3.9446(11) . ?
Cs1 Se5 3.9583(12) . ?
Cs1 Se7 3.9824(12) 2 ?
Cs1 Se8 4.0070(10) . ?
Cs1 Se7 4.0279(11) 4_565 ?
Cs2 Se2 3.6028(11) . ?
Cs2 Se1 3.6260(11) 4_566 ?
Cs2 Se3 3.6911(10) . ?
Cs2 Se3 3.7496(10) 4_566 ?
Cs2 Se4 3.7708(11) 3_656 ?
Cs2 Se6 3.8882(11) 4_566 ?
Cs2 Se5 3.9167(10) 1_545 ?
Cs2 Se7 3.9509(11) . ?
Cs2 Se6 3.9749(11) 1_545 ?
Cs2 Se5 4.0102(10) . ?
Cs2 Se8 4.0407(12) . ?
Cs3 Se1 3.6877(11) . ?
Cs3 Se2 3.6888(11) . ?
Cs3 Se4 3.6943(11) 4_565 ?
Cs3 Se4 3.8057(11) . ?
Cs3 Se1 3.8461(11) 2_645 ?
Cs3 Se2 3.8490(10) 2_645 ?
Cs3 Se4 3.9478(11) 2_645 ?
Cs3 Se1 4.0122(11) 3_655 ?
Cs3 Se6 4.0227(12) 2_645 ?
Cs3 Se5 4.0493(12) 2_645 ?
P1 Se2 2.127(2) . ?
P1 Se1 2.129(2) . ?
P1 P2 2.229(3) 2_645 ?
P1 Se3 2.293(2) . ?
P2 Se4 2.103(2) . ?
P2 Se6 2.209(2) 2_645 ?
P2 P1 2.229(3) 2_655 ?
P2 Se5 2.244(2) 3_666 ?
P3 Se9 2.143(2) 2_545 ?
P3 Se8 2.182(2) . ?
P3 Se7 2.207(2) 4_565 ?
P3 P3 2.240(4) 3 ?
Se1 Cs2 3.6260(11) 4_565 ?
Se1 Se2 3.6758(12) . ?
Se1 Cs3 3.8462(11) 2_655 ?
Se1 Cs3 4.0122(11) 3_655 ?
Se2 Cs3 3.8490(10) 2_655 ?
Se2 Se4 3.8649(14) . ?
Se2 Cs3 4.1019(10) 2_645 ?
Se3 Cs2 3.7496(10) 4_565 ?
Se4 Cs3 3.6943(11) 4_566 ?
Se4 Cs2 3.7708(11) 3_656 ?
Se4 Cs3 3.9479(11) 2_655 ?
Se5 P2 2.244(2) 3_666 ?
Se5 As1 2.5636(13) 4_566 ?
Se5 Cs2 3.9168(10) 1_565 ?
Se5 Cs3 4.0493(12) 2_655 ?
Se6 P2 2.209(2) 2_655 ?
Se6 As1 2.6855(13) 1_565 ?
Se6 Cs2 3.8883(11) 4_565 ?
Se6 Cs2 3.9748(11) 1_565 ?
Se6 Cs3 4.0227(12) 2_655 ?
Se7 P3 2.207(2) 4_566 ?
Se7 As1 2.7098(13) 4_566 ?
Se7 Cs1 3.9825(12) 2_545 ?
Se7 Cs1 4.0279(11) 4_566 ?
Se8 Cs1 3.7285(12) 2_545 ?
Se8 Cs1 3.9150(10) 1_545 ?
Se9 P3 2.144(2) 2 ?
Se9 Cs1 3.6705(11) 4_576 ?
Se9 Cs1 3.7708(11) 2 ?
Se9 Cs2 4.3076(11) 1_565 ?
